data_2009911
loop_
_publ_author_name
'G\l\'owka, M. L.'
'Soba\'nska, A. W.'

_publ_section_title
;
 1-(2,4-Dimethoxy-1,3,5-triazin-6-yloxy)pyrrolidine-2,5-dione,
 C~9~H~10~N~4~O~5~
;
_journal_issue 7
_journal_name_full 'Acta Crystallographica Section C'
_journal_page_first 1124
_journal_page_last 1126
_journal_paper_doi 10.1107/S0108270193013666
_journal_volume 50
_journal_year 1994
_chemical_formula_moiety 'C9 H10 N4 O5'
_chemical_formula_sum 'C9 H10 N4 O5'
_chemical_formula_weight 254.18
_space_group_IT_number 14
_space_group_name_Hall '-P 2yn'
_space_group_name_H-M_alt 'P 1 21/n 1'
_symmetry_cell_setting monoclinic
_symmetry_space_group_name_Hall '-P 2yn'
_symmetry_space_group_name_H-M 'P 1 21/n 1'
_atom_type_scat_source 'SHELXTL (Sheldrick, 1990)'
_cell_angle_alpha 90.
_cell_angle_beta 94.330(10)
_cell_angle_gamma 90.
_cell_formula_units_Z 4
_cell_length_a 8.8930(10)
_cell_length_b 10.681(2)
_cell_length_c 11.941(2)
_cell_measurement_reflns_used 25
_cell_measurement_temperature 293
_cell_measurement_theta_max 18
_cell_measurement_theta_min 10
_cell_volume 1131.0(3)
_diffrn_measurement_device 'Kuma KM-4'
_diffrn_measurement_method \w/2\q
_diffrn_radiation_type CuK\a
_diffrn_radiation_wavelength 1.54178
_diffrn_reflns_av_R_equivalents 0.069
_diffrn_reflns_limit_h_max 11
_diffrn_reflns_limit_h_min 0
_diffrn_reflns_limit_k_max 13
_diffrn_reflns_limit_k_min 0
_diffrn_reflns_limit_l_max 15
_diffrn_reflns_limit_l_min -15
_diffrn_reflns_number 2705
_diffrn_reflns_theta_max 77
_diffrn_standards_decay_% 2.5
_diffrn_standards_interval_count 100
_diffrn_standards_number 2
_exptl_absorpt_coefficient_mu 1.02
_exptl_absorpt_correction_type none
_exptl_crystal_colour 'white, transparent'
_exptl_crystal_density_diffrn 1.492
_exptl_crystal_description prism
_exptl_crystal_size_max 0.18
_exptl_crystal_size_mid 0.15
_exptl_crystal_size_min 0.08
_refine_diff_density_max 0.184
_refine_diff_density_min -0.284
_refine_ls_extinction_coef 0.018(3)
_refine_ls_extinction_method 'Larson (1967)'
_refine_ls_goodness_of_fit_obs 1.039
_refine_ls_hydrogen_treatment refall
_refine_ls_number_parameters 204
_refine_ls_number_reflns 1731
_refine_ls_R_factor_obs 0.0438
_refine_ls_shift/esd_max 0.005
_refine_ls_structure_factor_coef F
_refine_ls_weighting_details 'w = 1/[\s^2^(F~o~) + 0.00445F~o~^-2^]'
_refine_ls_weighting_scheme calc
_refine_ls_wR_factor_obs 0.0562
_reflns_number_observed 1731
_reflns_number_total 2156
_reflns_observed_criterion F~o~>=6\s(F~o~)
_cod_data_source_file vs1011.cif
_cod_data_source_block vs1011_structure_1_of_1
_cod_depositor_comments
;
The following automatic conversions were performed:

'_refine_ls_weighting_scheme' value '1/[\s^2^(F~o~) +
0.00445F~o~^-2^]' was changed to 'calc'. New tag
'_refine_ls_weighting_details' was created. The value of the new tag
was set to 'w = 1/[\s^2^(F~o~) + 0.00445F~o~^-2^]'.

Automatic conversion script
Id: cif_fix_values 3143 2015-03-26 13:38:13Z robertas 
;
_cod_original_cell_volume 1130.99
_cod_original_sg_symbol_H-M 'P 21/n'
_cod_database_code 2009911

loop_
_space_group_symop_id
_space_group_symop_operation_xyz
1 x,y,z
2 -x+1/2,y+1/2,-z+1/2
3 -x,-y,-z
4 x+1/2,-y+1/2,z+1/2

loop_
_atom_site_label
_atom_site_fract_x
_atom_site_fract_y
_atom_site_fract_z
N(1) -.0093(2) .71200(10) .40670(10)
C(2) -.1131(2) .6250(2) .42380(10)
O(2) -.2099(2) .65850(10) .49610(10)
N(3) -.1255(2) .51320(10) .37520(10)
C(4) -.0230(2) .4923(2) .3019(2)
O(4) -.0230(2) .38360(10) .24820(10)
N(5) .0847(2) .5710(2) .27360(10)
C(6) .0815(2) .6769(2) .3308(2)
O(6) .1922(2) .75740(10) .30130(10)
C(20) -.3366(3) .5766(3) .5114(2)
C(40) -.1362(3) .2932(2) .2749(3)
N(61) .1964(2) .86800(10) .3617(2)
C(62) .1031(2) .9674(2) .3307(2)
O(62) .0052(2) .9650(2) .25570(10)
C(63) .1486(2) 1.0710(2) .4100(2)
C(64) .2723(3) 1.0190(3) .4898(2)
C(65) .2956(2) .8853(2) .4546(2)
O(65) .3776(2) .8060(2) .4949(2)
H(21) -.396(4) .618(3) .562(3)
H(22) -.311(3) .499(4) .543(3)
H(23) -.387(3) .557(3) .445(3)
H(41) -.113(4) .222(3) .231(3)
H(42) -.237(3) .324(3) .249(2)
H(43) -.114(3) .270(3) .358(3)
H(631) .182(3) 1.144(2) .365(2)
H(632) .061(3) 1.100(2) .447(2)
H(641) .250(4) 1.012(4) .574(4)
H(642) .368(4) 1.061(3) .486(3)

loop_
_geom_angle_atom_site_label_1
_geom_angle_atom_site_label_2
_geom_angle_atom_site_label_3
_geom_angle
_geom_angle_publ_flag
C(2) O(2) C(20) 118.2(2) yes
C(4) O(4) C(40) 116.9(2) yes
C(6) O(6) N(61) 113.2(2) yes

loop_
_geom_bond_atom_site_label_1
_geom_bond_atom_site_label_2
_geom_bond_distance
_geom_bond_publ_flag
N(1) C(2) 1.336(2) no
N(1) C(6) 1.313(2) no
C(2) N(1) 1.336(2) no
C(2) O(2) 1.314(2) yes
C(2) N(3) 1.329(2) no
O(2) C(20) 1.450(3) no
N(3) C(4) 1.329(2) no
C(4) O(4) 1.326(2) yes
C(4) N(5) 1.336(2) no
O(4) C(40) 1.447(3) no
N(5) C(6) 1.323(2) no
C(6) O(6) 1.373(2) yes
C(6) N(61) 1.383(2) yes
N(61) C(62) 1.381(2) no
N(61) C(65) 1.376(3) no
C(62) O(62) 1.201(2) no
C(62) C(63) 1.493(3) no
C(63) C(64) 1.506(3) no
C(64) C(65) 1.507(4) no
C(65) O(65) 1.195(3) no
C(20) H(21) .94(3) no
C(20) H(22) .93(4) no
C(20) H(23) .90(3) no
C(40) H(41) .96(4) no
C(40) H(42) .98(3) no
C(40) H(43) 1.02(3) no
C(63) H(631) 1.01(3) no
C(63) H(632) .98(3) no
C(64) H(641) 1.04(4) no
C(64) H(642) .96(4) no

loop_
_geom_torsion_atom_site_label_1
_geom_torsion_atom_site_label_2
_geom_torsion_atom_site_label_3
_geom_torsion_atom_site_label_4
_geom_torsion
_geom_torsion_publ_flag
N(1) C(6) O(6) N(61) 2.4(2) yes
C(6) O(6) N(61) C(62) -83.9(2) yes
N(3) C(2) O(2) C(20) -6.2(2) yes
N(3) C(4) O(4) C(40) -0.6(3) yes
